data_2204927
loop_
_publ_author_name
'Xun-Wen Xiao'
'Wei Xu'
'Hai Xu'
'De-Qing Zhang'
'Dao-Ben Zhu'

_publ_section_title
;
 4,5:4',5'-Bis(methylenedithio)tetrathiafulvalenium dichloride
;
_journal_issue 1
_journal_name_full 'Acta Crystallographica Section E'
_journal_page_first o111
_journal_page_last o113
_journal_paper_doi 10.1107/S1600536804032350
_journal_volume 61
_journal_year 2005
_chemical_formula_iupac 'C8 H4 S8 2+, 2Cl -'
_chemical_formula_moiety 'C8 H4 S8 2+, 2Cl -'
_chemical_formula_sum 'C8 H4 Cl2 S8'
_chemical_formula_weight 427.49
_chemical_name_common 'Bis(methylenedithio)tetrathiafulvalene dichloride'
_chemical_name_systematic
;
4,5:4',5'-Bis(methylenedithio)tetrathiafulvalenium dichloride
;
_space_group_IT_number 12
_symmetry_cell_setting monoclinic
_symmetry_space_group_name_Hall '-C 2y'
_symmetry_space_group_name_H-M 'C 1 2/m 1'
_atom_sites_solution_hydrogens geom
_atom_sites_solution_primary direct
_atom_sites_solution_secondary difmap
_cell_angle_alpha 90.00
_cell_angle_beta 100.75(3)
_cell_angle_gamma 90.00
_cell_formula_units_Z 4
_cell_length_a 15.405(3)
_cell_length_b 8.8860(18)
_cell_length_c 11.105(2)
_cell_measurement_reflns_used 2778
_cell_measurement_temperature 293(2)
_cell_measurement_theta_max 27.48
_cell_measurement_theta_min 2.66
_cell_volume 1493.5(5)
_computing_cell_refinement RAPID-AUTO
_computing_data_collection 'RAPID-AUTO (Rigaku, 2001)'
_computing_data_reduction RAPID-AUTO
_computing_molecular_graphics 'SHELXTL (Siemens, 1994)'
_computing_publication_material SHELXTL
_computing_structure_refinement 'SHELXL97 (Sheldrick, 1997)'
_computing_structure_solution 'SHELXS97 (Sheldrick, 1997)'
_diffrn_ambient_temperature 293(2)
_diffrn_detector_area_resol_mean 0.76
_diffrn_measured_fraction_theta_full 0.951
_diffrn_measured_fraction_theta_max 0.951
_diffrn_measurement_device_type 'Rigaku R-AXIS RAPID IP'
_diffrn_measurement_method '\f or \w??'
_diffrn_radiation_monochromator graphite
_diffrn_radiation_source 'fine-focus sealed tube'
_diffrn_radiation_type MoK\a
_diffrn_radiation_wavelength 0.71073
_diffrn_reflns_av_R_equivalents 0.0483
_diffrn_reflns_av_sigmaI/netI 0.0665
_diffrn_reflns_limit_h_max 19
_diffrn_reflns_limit_h_min -19
_diffrn_reflns_limit_k_max 11
_diffrn_reflns_limit_k_min -11
_diffrn_reflns_limit_l_max 14
_diffrn_reflns_limit_l_min -14
_diffrn_reflns_number 2778
_diffrn_reflns_theta_full 27.48
_diffrn_reflns_theta_max 27.48
_diffrn_reflns_theta_min 2.66
_diffrn_standards_decay_% 0
_diffrn_standards_interval_time 0
_diffrn_standards_number 0
_exptl_absorpt_coefficient_mu 1.528
_exptl_absorpt_correction_T_max 0.7532
_exptl_absorpt_correction_T_min 0.7135
_exptl_absorpt_correction_type empirical
_exptl_absorpt_process_details '(Abscor; Higashi, 1995).'
_exptl_crystal_colour black
_exptl_crystal_density_diffrn 1.901
_exptl_crystal_density_method 'not measured'
_exptl_crystal_description block
_exptl_crystal_F_000 856
_exptl_crystal_size_max 0.30
_exptl_crystal_size_mid 0.20
_exptl_crystal_size_min 0.20
_refine_diff_density_max 0.872
_refine_diff_density_min -0.523
_refine_ls_extinction_coef 0.0071(11)
_refine_ls_extinction_method none
_refine_ls_goodness_of_fit_ref 0.934
_refine_ls_hydrogen_treatment constr
_refine_ls_matrix_type full
_refine_ls_number_parameters 91
_refine_ls_number_reflns 1739
_refine_ls_number_restraints 0
_refine_ls_restrained_S_all 0.934
_refine_ls_R_factor_all 0.0978
_refine_ls_R_factor_gt 0.0603
_refine_ls_shift/su_max 0.000
_refine_ls_shift/su_mean 0.000
_refine_ls_structure_factor_coef Fsqd
_refine_ls_weighting_details 'calc w=1/[\s^2^(Fo^2^)+(0.1000P)^2^+0.0000P] where P=(Fo^2^+2Fc^2^)/3'
_refine_ls_weighting_scheme calc
_refine_ls_wR_factor_gt 0.1640
_refine_ls_wR_factor_ref 0.1766
_reflns_number_gt 893
_reflns_number_total 1739
_reflns_threshold_expression I>2\s(I)
_cod_data_source_file nc6006.cif
_cod_data_source_block I
_cod_original_sg_symbol_H-M 'C 2/m'
_cod_database_code 2204927
_cod_database_fobs_code 2204927

loop_
_symmetry_equiv_pos_as_xyz
'x, y, z'
'-x, y, -z'
'x+1/2, y+1/2, z'
'-x+1/2, y+1/2, -z'
'-x, -y, -z'
'x, -y, z'
'-x+1/2, -y+1/2, -z'
'x+1/2, -y+1/2, z'

loop_
_atom_site_label
_atom_site_fract_x
_atom_site_fract_y
_atom_site_fract_z
_atom_site_U_iso_or_equiv
_atom_site_adp_type
_atom_site_calc_flag
_atom_site_refinement_flags
_atom_site_occupancy
_atom_site_type_symbol
S1 0.28027(8) 0.16859(14) 0.24601(11) 0.0533(4) Uani d . 1 S
S2 0.13512(7) 0.16669(13) 0.01393(11) 0.0432(3) Uani d . 1 S
S3 -0.00455(7) -0.16625(14) -0.23965(10) 0.0431(4) Uani d . 1 S
S4 -0.13176(9) -0.16906(14) -0.48822(12) 0.0549(4) Uani d . 1 S
C1 0.3403(6) 0.0000 0.2908(10) 0.102(4) Uani d S 1 C
H1A 0.3934 0.0000 0.2556 0.123 Uiso calc SR 1 H
H1B 0.3586 0.0000 0.3793 0.123 Uiso calc SR 1 H
C2 0.2074(3) 0.0772(5) 0.1299(4) 0.0398(10) Uani d . 1 C
C3 0.0958(4) 0.0000 -0.0563(5) 0.0396(14) Uani d S 1 C
C4 0.0347(4) 0.0000 -0.1692(6) 0.0385(14) Uani d S 1 C
C5 -0.0693(2) -0.0773(5) -0.3630(4) 0.0393(10) Uani d . 1 C
C6 -0.1826(6) 0.0000 -0.5488(8) 0.090(3) Uani d S 1 C
H6A -0.1848 0.0000 -0.6366 0.109 Uiso calc SR 1 H
H6B -0.2431 0.0000 -0.5355 0.109 Uiso calc SR 1 H
Cl1 -0.17968(15) -0.5000 -0.1364(2) 0.0775(7) Uani d S 1 Cl
Cl2 -0.07192(13) -0.5000 -0.3520(2) 0.0766(7) Uani d S 1 Cl

loop_
_atom_site_aniso_label
_atom_site_aniso_U_11
_atom_site_aniso_U_22
_atom_site_aniso_U_33
_atom_site_aniso_U_12
_atom_site_aniso_U_13
_atom_site_aniso_U_23
S1 0.0561(8) 0.0509(8) 0.0450(7) -0.0076(6) -0.0108(6) -0.0023(6)
S2 0.0462(6) 0.0380(7) 0.0405(6) -0.0038(5) -0.0049(5) 0.0011(5)
S3 0.0428(6) 0.0384(7) 0.0424(7) 0.0022(5) -0.0064(5) -0.0030(5)
S4 0.0573(8) 0.0520(8) 0.0465(7) -0.0001(6) -0.0131(6) -0.0066(6)
C1 0.104(7) 0.064(6) 0.109(8) 0.000 -0.060(6) 0.000
C2 0.034(2) 0.042(3) 0.041(2) -0.0019(18) 0.0017(18) 0.0027(19)
C3 0.039(3) 0.040(4) 0.037(3) 0.000 0.000(3) 0.000
C4 0.039(3) 0.035(3) 0.038(3) 0.000 0.000(3) 0.000
C5 0.031(2) 0.044(3) 0.038(2) 0.0010(18) -0.0050(18) -0.0008(19)
C6 0.103(7) 0.060(6) 0.084(7) 0.000 -0.046(5) 0.000
Cl1 0.0889(15) 0.0551(13) 0.0822(16) 0.000 -0.0004(12) 0.000
Cl2 0.0739(14) 0.0605(14) 0.0855(16) 0.000 -0.0104(11) 0.000

loop_
_atom_type_symbol
_atom_type_description
_atom_type_scat_dispersion_real
_atom_type_scat_dispersion_imag
_atom_type_scat_source
C C 0.0033 0.0016 'International Tables Vol C Tables 4.2.6.8 and 6.1.1.4'
H H 0.0000 0.0000 'International Tables Vol C Tables 4.2.6.8 and 6.1.1.4'
S S 0.1246 0.1234 'International Tables Vol C Tables 4.2.6.8 and 6.1.1.4'
Cl Cl 0.1484 0.1585 'International Tables Vol C Tables 4.2.6.8 and 6.1.1.4'

loop_
_geom_angle_atom_site_label_1
_geom_angle_atom_site_label_2
_geom_angle_atom_site_label_3
_geom_angle_site_symmetry_1
_geom_angle_site_symmetry_3
_geom_angle
_geom_angle_publ_flag
C2 S1 C1 . . 92.5(3) yes
C3 S2 C2 . . 93.7(2) yes
C4 S3 C5 . . 94.0(2) yes
C5 S4 C6 . . 92.6(3) ?
S1 C1 S1 6 . 114.4(4) ?
C2 C2 S1 6 . 117.76(14) yes
C2 C2 S2 6 . 117.36(15) ?
S1 C2 S2 . . 124.9(3) yes
C4 C3 S2 . . 121.11(17) yes
C4 C3 S2 . 6 121.11(17) ?
S2 C3 S2 . 6 117.8(3) ?
C3 C4 S3 . . 121.20(17) ?
C3 C4 S3 . 6 121.20(17) ?
S3 C4 S3 . 6 117.6(3) ?
C5 C5 S4 6 . 117.96(14) ?
C5 C5 S3 6 . 117.21(14) ?
S4 C5 S3 . . 124.8(3) ?
S4 C6 S4 6 . 116.3(4) ?
S1 C1 H1A . . 108.8 ?
S1 C1 H1A 6_565 . 108.8 ?
S1 C1 H1B . . 108.8 ?
S1 C1 H1B 6_565 . 108.8 ?
H1A C1 H1B . . 107.7 ?
S4 C6 H6A . . 108.3 ?
S4 C6 H6A 6_565 . 108.3 ?
S4 C6 H6B . . 108.3 ?
S4 C6 H6B 6_565 . 108.3 ?
H6A C6 H6B . . 107.4 ?

loop_
_geom_bond_atom_site_label_1
_geom_bond_atom_site_label_2
_geom_bond_site_symmetry_2
_geom_bond_distance
_geom_bond_publ_flag
S1 C2 . 1.744(4) yes
S1 C1 . 1.782(4) yes
S2 C3 . 1.730(3) yes
S2 C2 . 1.731(4) ?
S3 C4 . 1.727(3) yes
S3 C5 . 1.728(4) ?
S4 C5 . 1.739(4) yes
S4 C6 . 1.768(4) yes
C1 S1 6 1.782(4) ?
C2 C2 6 1.372(9) yes
C3 C4 . 1.420(8) yes
C3 S2 6 1.730(3) ?
C4 S3 6 1.727(3) ?
C5 C5 6 1.374(9) ?
C6 S4 6 1.768(4) ?
C1 H1A . 0.9700 ?
C1 H1B . 0.9700 ?
C6 H6A . 0.9700 ?
C6 H6B . 0.9700 ?
